data_1514939
loop_
_publ_author_name
'Eames, Emily V.'
'Harris, T. David'
'Betley, Theodore A.'

_publ_section_title
;
 Modulation of magnetic behavior via ligand-field effects in the trigonal
 clusters (PhL)Fe3L*3 (L* = thf, py, PMe2Ph)
;
_journal_issue 2
_journal_name_full 'Chemical Science'
_journal_page_first 407
_journal_paper_doi 10.1039/c1sc00492a
_journal_volume 3
_journal_year 2012
_chemical_formula_moiety 'C56 H51 Fe3 N9, 2(C6 H6)'
_chemical_formula_sum 'C68 H63 Fe3 N9'
_chemical_formula_weight 1173.82
_chemical_name_systematic
;
?
;
_space_group_IT_number 2
_symmetry_cell_setting triclinic
_symmetry_space_group_name_Hall '-P 1'
_symmetry_space_group_name_H-M 'P -1'
_atom_sites_solution_hydrogens geom
_atom_sites_solution_primary direct
_atom_sites_solution_secondary difmap
_audit_creation_method SHELXL-97
_cell_angle_alpha 73.852(3)
_cell_angle_beta 86.214(3)
_cell_angle_gamma 75.811(3)
_cell_formula_units_Z 2
_cell_length_a 11.8394(18)
_cell_length_b 13.037(2)
_cell_length_c 19.508(3)
_cell_measurement_reflns_used 9446
_cell_measurement_temperature 200(2)
_cell_measurement_theta_max 25.7165
_cell_measurement_theta_min 2.1735
_cell_volume 2804.0(7)
_computing_cell_refinement 'Bruker SAINT'
_computing_data_collection 'Bruker SMART'
_computing_data_reduction 'Bruker SAINT'
_computing_molecular_graphics XP
_computing_publication_material XCIF
_computing_structure_refinement 'SHELXL-97 (Sheldrick, 2008)'
_computing_structure_solution 'SHELXS-97 (Sheldrick, 2008)'
_diffrn_ambient_temperature 200(2)
_diffrn_measured_fraction_theta_full 0.977
_diffrn_measured_fraction_theta_max 0.977
_diffrn_measurement_device_type 'CCD area detector'
_diffrn_measurement_method 'phi and omega scans'
_diffrn_radiation_monochromator graphite
_diffrn_radiation_source 'fine-focus sealed tube'
_diffrn_radiation_type MoK\a
_diffrn_radiation_wavelength 0.71073
_diffrn_reflns_av_R_equivalents 0.0408
_diffrn_reflns_av_sigmaI/netI 0.0427
_diffrn_reflns_limit_h_max 14
_diffrn_reflns_limit_h_min -14
_diffrn_reflns_limit_k_max 15
_diffrn_reflns_limit_k_min -15
_diffrn_reflns_limit_l_max 23
_diffrn_reflns_limit_l_min -23
_diffrn_reflns_number 34422
_diffrn_reflns_theta_full 25.93
_diffrn_reflns_theta_max 25.93
_diffrn_reflns_theta_min 1.67
_exptl_absorpt_coefficient_mu 0.818
_exptl_absorpt_correction_T_max 0.9227
_exptl_absorpt_correction_T_min 0.6949
_exptl_absorpt_correction_type multi-scan
_exptl_absorpt_process_details 'SADABS (Bruker AXS, 2004)'
_exptl_crystal_colour brown
_exptl_crystal_density_diffrn 1.390
_exptl_crystal_density_method 'not measured'
_exptl_crystal_description block
_exptl_crystal_F_000 1224
_exptl_crystal_size_max 0.48
_exptl_crystal_size_mid 0.25
_exptl_crystal_size_min 0.10
_refine_diff_density_max 0.440
_refine_diff_density_min -0.527
_refine_diff_density_rms 0.056
_refine_ls_extinction_method none
_refine_ls_goodness_of_fit_ref 1.015
_refine_ls_hydrogen_treatment noref
_refine_ls_matrix_type full
_refine_ls_number_parameters 721
_refine_ls_number_reflns 10693
_refine_ls_number_restraints 0
_refine_ls_restrained_S_all 1.015
_refine_ls_R_factor_all 0.0568
_refine_ls_R_factor_gt 0.0381
_refine_ls_shift/su_max 0.001
_refine_ls_shift/su_mean 0.000
_refine_ls_structure_factor_coef Fsqd
_refine_ls_weighting_details 'calc w=1/[\s^2^(Fo^2^)+(0.0472P)^2^+1.0520P] where P=(Fo^2^+2Fc^2^)/3'
_refine_ls_weighting_scheme calc
_refine_ls_wR_factor_gt 0.0902
_refine_ls_wR_factor_ref 0.1007
_reflns_number_gt 8140
_reflns_number_total 10693
_reflns_threshold_expression >2sigma(I)
_cod_data_source_file c1sc00492a.txt
_cod_data_source_block 200k
_cod_depositor_comments
;
The following automatic conversions were performed:

'_symmetry_cell_setting' value 'Triclinic' changed to 'triclinic'
according to
/usr/data/users/saulius/automatic-downloads/retrospective/RSC/lib/dictionaries/cif_core.dic
dictionary named 'cif_core.dic' version 2.4.2 from 2011-04-26.

Automatic conversion script
Id: cif_fix_values 2281 2013-09-26 08:29:07Z andrius 
;
_cod_original_sg_symbol_H-M P-1
_cod_database_code 1514939

loop_
_symmetry_equiv_pos_as_xyz
'x, y, z'
'-x, -y, -z'

loop_
_atom_site_label
_atom_site_type_symbol
_atom_site_fract_x
_atom_site_fract_y
_atom_site_fract_z
_atom_site_U_iso_or_equiv
_atom_site_adp_type
_atom_site_occupancy
_atom_site_symmetry_multiplicity
_atom_site_calc_flag
_atom_site_refinement_flags
Fe1 Fe 0.63201(3) 0.23565(3) 0.228958(18) 0.03057(10) Uani 1 1 d .
Fe2 Fe 0.69082(3) 0.06387(3) 0.180714(18) 0.02937(10) Uani 1 1 d .
Fe3 Fe 0.77409(3) 0.06565(3) 0.298349(19) 0.02959(10) Uani 1 1 d .
N1 N 0.69092(16) -0.05253(15) 0.28695(11) 0.0295(4) Uani 1 1 d .
N1L N 0.50816(18) 0.38495(16) 0.22319(11) 0.0343(5) Uani 1 1 d .
N2 N 0.62065(16) 0.14262(15) 0.34092(10) 0.0286(4) Uani 1 1 d .
N2L N 0.65124(19) -0.03781(17) 0.12182(11) 0.0365(5) Uani 1 1 d .
N3 N 0.51932(16) 0.14493(15) 0.20455(10) 0.0280(4) Uani 1 1 d .
N3L N 0.91204(17) -0.00374(17) 0.37428(11) 0.0347(5) Uani 1 1 d .
N4 N 0.86771(16) -0.00972(15) 0.21302(11) 0.0302(4) Uani 1 1 d .
N5 N 0.77764(16) 0.24077(15) 0.28287(10) 0.0283(4) Uani 1 1 d .
N6 N 0.65865(16) 0.23003(15) 0.11580(10) 0.0285(4) Uani 1 1 d .
C1 C 0.3904(2) -0.0210(2) 0.36869(14) 0.0405(6) Uani 1 1 d .
H1A H 0.4183 -0.0699 0.4154 0.061 Uiso 1 1 calc R
H1B H 0.3612 -0.0621 0.3415 0.061 Uiso 1 1 calc R
H1C H 0.3274 0.0401 0.3752 0.061 Uiso 1 1 calc R
C2 C 0.4908(2) 0.02413(19) 0.32789(13) 0.0303(5) Uani 1 1 d .
C3 C 0.5844(2) -0.07507(19) 0.32060(13) 0.0329(6) Uani 1 1 d .
H3A H 0.6035 -0.1255 0.3688 0.039 Uiso 1 1 calc R
H3B H 0.5518 -0.1142 0.2929 0.039 Uiso 1 1 calc R
C4 C 0.5302(2) 0.0876(2) 0.37251(12) 0.0312(5) Uani 1 1 d .
H4A H 0.4619 0.1432 0.3819 0.037 Uiso 1 1 calc R
H4B H 0.5585 0.0361 0.4191 0.037 Uiso 1 1 calc R
C5 C 0.4398(2) 0.0988(2) 0.25673(13) 0.0317(5) Uani 1 1 d .
H5A H 0.4005 0.0567 0.2349 0.038 Uiso 1 1 calc R
H5B H 0.3790 0.1604 0.2663 0.038 Uiso 1 1 calc R
C6 C 0.7728(2) -0.14556(19) 0.27945(13) 0.0306(5) Uani 1 1 d .
C7 C 0.7639(2) -0.2532(2) 0.30519(14) 0.0378(6) Uani 1 1 d .
H7A H 0.6963 -0.2693 0.3306 0.045 Uiso 1 1 calc R
C8 C 0.8543(3) -0.3383(2) 0.29390(16) 0.0482(7) Uani 1 1 d .
H8A H 0.8478 -0.4123 0.3116 0.058 Uiso 1 1 calc R
C9 C 0.9512(3) -0.3164(2) 0.25801(16) 0.0479(7) Uani 1 1 d .
H9A H 1.0126 -0.3750 0.2511 0.057 Uiso 1 1 calc R
C10 C 0.9612(2) -0.2090(2) 0.23139(14) 0.0368(6) Uani 1 1 d .
H10A H 1.0294 -0.1943 0.2062 0.044 Uiso 1 1 calc R
C11 C 0.8725(2) -0.12290(19) 0.24111(12) 0.0297(5) Uani 1 1 d .
C12 C 0.9725(2) 0.01157(18) 0.17915(13) 0.0308(5) Uani 1 1 d .
C13 C 0.9798(2) 0.0475(2) 0.10600(14) 0.0388(6) Uani 1 1 d .
H13A H 0.9136 0.0580 0.0776 0.047 Uiso 1 1 calc R
C14 C 1.0816(2) 0.0686(2) 0.07336(17) 0.0512(8) Uani 1 1 d .
H14A H 1.0848 0.0933 0.0228 0.061 Uiso 1 1 calc R
C15 C 1.1780(2) 0.0543(2) 0.11301(18) 0.0523(8) Uani 1 1 d .
H15A H 1.2475 0.0708 0.0906 0.063 Uiso 1 1 calc R
C16 C 1.1724(2) 0.0158(2) 0.18588(18) 0.0482(7) Uani 1 1 d .
H16A H 1.2393 0.0040 0.2140 0.058 Uiso 1 1 calc R
C17 C 1.0717(2) -0.0057(2) 0.21851(15) 0.0386(6) Uani 1 1 d .
H17A H 1.0698 -0.0330 0.2690 0.046 Uiso 1 1 calc R
C18 C 0.6469(2) 0.20967(19) 0.37888(12) 0.0303(5) Uani 1 1 d .
C19 C 0.5956(2) 0.2279(2) 0.44154(13) 0.0354(6) Uani 1 1 d .
H19A H 0.5370 0.1912 0.4633 0.043 Uiso 1 1 calc R
C20 C 0.6288(2) 0.2989(2) 0.47297(14) 0.0413(6) Uani 1 1 d .
H20A H 0.5918 0.3119 0.5155 0.050 Uiso 1 1 calc R
C21 C 0.7148(2) 0.3501(2) 0.44279(14) 0.0417(6) Uani 1 1 d .
H21A H 0.7382 0.3980 0.4649 0.050 Uiso 1 1 calc R
C22 C 0.7680(2) 0.3328(2) 0.38024(13) 0.0352(6) Uani 1 1 d .
H22A H 0.8285 0.3680 0.3600 0.042 Uiso 1 1 calc R
C23 C 0.7333(2) 0.26427(18) 0.34720(12) 0.0287(5) Uani 1 1 d .
C24 C 0.8480(2) 0.30904(19) 0.24171(13) 0.0314(5) Uani 1 1 d .
C25 C 0.9576(2) 0.2636(2) 0.22006(14) 0.0391(6) Uani 1 1 d .
H25A H 0.9872 0.1862 0.2344 0.047 Uiso 1 1 calc R
C26 C 1.0246(3) 0.3293(3) 0.17792(16) 0.0526(8) Uani 1 1 d .
H26A H 1.0997 0.2966 0.1632 0.063 Uiso 1 1 calc R
C27 C 0.9848(3) 0.4403(3) 0.15709(17) 0.0564(8) Uani 1 1 d .
H27A H 1.0321 0.4850 0.1284 0.068 Uiso 1 1 calc R
C28 C 0.8754(3) 0.4876(2) 0.17781(16) 0.0502(7) Uani 1 1 d .
H28A H 0.8469 0.5651 0.1633 0.060 Uiso 1 1 calc R
C29 C 0.8077(2) 0.4226(2) 0.21935(14) 0.0383(6) Uani 1 1 d .
H29A H 0.7321 0.4558 0.2331 0.046 Uiso 1 1 calc R
C30 C 0.4643(2) 0.22071(18) 0.14379(12) 0.0277(5) Uani 1 1 d .
C31 C 0.3461(2) 0.2547(2) 0.12968(13) 0.0341(6) Uani 1 1 d .
H31A H 0.2935 0.2206 0.1615 0.041 Uiso 1 1 calc R
C32 C 0.3039(2) 0.3385(2) 0.06911(14) 0.0385(6) Uani 1 1 d .
H32A H 0.2225 0.3617 0.0600 0.046 Uiso 1 1 calc R
C33 C 0.3784(2) 0.3879(2) 0.02266(13) 0.0360(6) Uani 1 1 d .
H33A H 0.3487 0.4463 -0.0180 0.043 Uiso 1 1 calc R
C34 C 0.4978(2) 0.35267(19) 0.03487(13) 0.0307(5) Uani 1 1 d .
H34A H 0.5498 0.3865 0.0023 0.037 Uiso 1 1 calc R
C35 C 0.54113(19) 0.26771(18) 0.09485(12) 0.0266(5) Uani 1 1 d .
C36 C 0.7389(2) 0.25429(19) 0.05985(12) 0.0297(5) Uani 1 1 d .
C37 C 0.8128(2) 0.3207(2) 0.05996(13) 0.0356(6) Uani 1 1 d .
H37A H 0.8092 0.3544 0.0977 0.043 Uiso 1 1 calc R
C38 C 0.8925(2) 0.3387(2) 0.00535(15) 0.0454(7) Uani 1 1 d .
H38A H 0.9432 0.3848 0.0060 0.054 Uiso 1 1 calc R
C39 C 0.8994(2) 0.2911(2) -0.04959(15) 0.0460(7) Uani 1 1 d .
H39A H 0.9548 0.3035 -0.0866 0.055 Uiso 1 1 calc R
C40 C 0.8256(2) 0.2255(2) -0.05059(14) 0.0420(7) Uani 1 1 d .
H40A H 0.8296 0.1922 -0.0885 0.050 Uiso 1 1 calc R
C41 C 0.7458(2) 0.2077(2) 0.00317(13) 0.0347(6) Uani 1 1 d .
H41A H 0.6943 0.1627 0.0016 0.042 Uiso 1 1 calc R
C45 C 0.4947(3) 0.4702(2) 0.16585(14) 0.0453(7) Uani 1 1 d .
H45A H 0.5564 0.4740 0.1322 0.054 Uiso 1 1 calc R
C46 C 0.3960(3) 0.5525(2) 0.15316(16) 0.0612(9) Uani 1 1 d .
H46A H 0.3895 0.6123 0.1114 0.073 Uiso 1 1 calc R
C47 C 0.3070(3) 0.5484(3) 0.20049(17) 0.0576(8) Uani 1 1 d .
H47A H 0.2371 0.6046 0.1921 0.069 Uiso 1 1 calc R
C48 C 0.3194(2) 0.4628(2) 0.25992(17) 0.0494(7) Uani 1 1 d .
H48A H 0.2586 0.4578 0.2941 0.059 Uiso 1 1 calc R
C49 C 0.4212(2) 0.3838(2) 0.26964(15) 0.0428(7) Uani 1 1 d .
H49A H 0.4302 0.3248 0.3119 0.051 Uiso 1 1 calc R
C50 C 0.7308(3) -0.1128(2) 0.09930(15) 0.0460(7) Uani 1 1 d .
H50A H 0.8108 -0.1182 0.1067 0.055 Uiso 1 1 calc R
C51 C 0.7022(3) -0.1825(3) 0.06578(17) 0.0557(8) Uani 1 1 d .
H51A H 0.7613 -0.2343 0.0496 0.067 Uiso 1 1 calc R
C52 C 0.5881(3) -0.1766(3) 0.0560(2) 0.0713(10) Uani 1 1 d .
H52A H 0.5661 -0.2245 0.0333 0.086 Uiso 1 1 calc R
C53 C 0.5057(3) -0.1006(3) 0.0794(2) 0.0756(11) Uani 1 1 d .
H53A H 0.4252 -0.0946 0.0732 0.091 Uiso 1 1 calc R
C54 C 0.5406(3) -0.0335(3) 0.11191(17) 0.0531(8) Uani 1 1 d .
H54A H 0.4825 0.0189 0.1282 0.064 Uiso 1 1 calc R
C55 C 0.9833(2) 0.0533(2) 0.38711(14) 0.0373(6) Uani 1 1 d .
H55A H 0.9645 0.1309 0.3676 0.045 Uiso 1 1 calc R
C56 C 1.0822(2) 0.0052(2) 0.42709(14) 0.0437(7) Uani 1 1 d .
H56A H 1.1309 0.0488 0.4351 0.052 Uiso 1 1 calc R
C57 C 1.1106(2) -0.1060(3) 0.45544(16) 0.0503(7) Uani 1 1 d .
H57A H 1.1800 -0.1414 0.4825 0.060 Uiso 1 1 calc R
C58 C 1.0369(3) -0.1653(2) 0.44393(16) 0.0522(8) Uani 1 1 d .
H58A H 1.0533 -0.2427 0.4639 0.063 Uiso 1 1 calc R
C59 C 0.9391(2) -0.1122(2) 0.40336(14) 0.0425(6) Uani 1 1 d .
H59A H 0.8884 -0.1542 0.3956 0.051 Uiso 1 1 calc R
C60 C 0.2286(3) 0.2431(3) 0.4420(2) 0.0747(11) Uani 1 1 d .
H60A H 0.2811 0.1728 0.4509 0.090 Uiso 1 1 calc R
C61 C 0.2258(4) 0.3064(4) 0.4865(2) 0.0868(12) Uani 1 1 d .
H61A H 0.2763 0.2813 0.5267 0.104 Uiso 1 1 calc R
C62 C 0.1479(4) 0.4091(4) 0.4730(3) 0.0943(14) Uani 1 1 d .
H62A H 0.1446 0.4552 0.5035 0.113 Uiso 1 1 calc R
C63 C 0.0766(4) 0.4418(4) 0.4151(3) 0.0849(12) Uani 1 1 d .
H63A H 0.0227 0.5113 0.4054 0.102 Uiso 1 1 calc R
C64 C 0.0813(3) 0.3780(4) 0.3719(2) 0.0764(11) Uani 1 1 d .
H64A H 0.0310 0.4020 0.3317 0.092 Uiso 1 1 calc R
C65 C 0.1576(4) 0.2790(3) 0.3853(2) 0.0755(11) Uani 1 1 d .
H65A H 0.1610 0.2341 0.3539 0.091 Uiso 1 1 calc R
C70 C 0.4864(4) 0.6780(4) 0.2734(3) 0.0999(16) Uani 1 1 d .
H70A H 0.5485 0.6916 0.2414 0.120 Uiso 1 1 calc R
C71 C 0.3793(4) 0.7475(3) 0.2618(3) 0.0880(13) Uani 1 1 d .
H71A H 0.3666 0.8097 0.2213 0.106 Uiso 1 1 calc R
C72 C 0.2909(4) 0.7291(3) 0.3068(2) 0.0797(12) Uani 1 1 d .
H72A H 0.2164 0.7785 0.2981 0.096 Uiso 1 1 calc R
C73 C 0.3077(4) 0.6404(4) 0.3647(2) 0.0919(13) Uani 1 1 d .
H73A H 0.2454 0.6270 0.3965 0.110 Uiso 1 1 calc R
C74 C 0.4163(6) 0.5702(4) 0.3765(3) 0.1094(19) Uani 1 1 d .
H74A H 0.4299 0.5080 0.4170 0.131 Uiso 1 1 calc R
C75 C 0.5041(5) 0.5901(4) 0.3302(4) 0.110(2) Uani 1 1 d .
H75A H 0.5790 0.5412 0.3382 0.132 Uiso 1 1 calc R

loop_
_atom_site_aniso_label
_atom_site_aniso_U_11
_atom_site_aniso_U_22
_atom_site_aniso_U_33
_atom_site_aniso_U_23
_atom_site_aniso_U_13
_atom_site_aniso_U_12
Fe1 0.0319(2) 0.03127(19) 0.0304(2) -0.00966(15) -0.00347(15) -0.00832(15)
Fe2 0.02693(19) 0.03031(19) 0.0307(2) -0.00864(15) -0.00209(14) -0.00537(14)
Fe3 0.02574(18) 0.02954(18) 0.0350(2) -0.01076(15) -0.00182(15) -0.00650(14)
N1 0.0284(11) 0.0253(10) 0.0357(11) -0.0082(8) 0.0011(9) -0.0080(8)
N1L 0.0370(12) 0.0325(11) 0.0344(12) -0.0119(9) 0.0026(9) -0.0074(9)
N2 0.0294(11) 0.0315(11) 0.0279(11) -0.0089(8) -0.0003(8) -0.0115(9)
N2L 0.0392(12) 0.0399(12) 0.0345(12) -0.0142(10) 0.0016(10) -0.0127(10)
N3 0.0235(10) 0.0310(10) 0.0298(11) -0.0076(8) -0.0005(8) -0.0077(8)
N3L 0.0329(12) 0.0394(12) 0.0297(11) -0.0062(9) -0.0038(9) -0.0073(10)
N4 0.0243(10) 0.0285(10) 0.0379(12) -0.0101(9) 0.0007(9) -0.0053(8)
N5 0.0267(10) 0.0304(10) 0.0307(11) -0.0113(8) -0.0008(8) -0.0081(8)
N6 0.0262(10) 0.0318(10) 0.0276(11) -0.0063(8) -0.0006(8) -0.0087(8)
C1 0.0382(15) 0.0457(15) 0.0378(15) -0.0067(12) 0.0031(12) -0.0162(12)
C2 0.0271(12) 0.0343(13) 0.0297(13) -0.0058(10) 0.0024(10) -0.0117(10)
C3 0.0313(13) 0.0322(13) 0.0359(14) -0.0062(11) -0.0009(11) -0.0120(11)
C4 0.0307(13) 0.0362(13) 0.0264(13) -0.0064(10) 0.0018(10) -0.0097(11)
C5 0.0274(13) 0.0369(13) 0.0321(13) -0.0085(11) -0.0002(10) -0.0111(11)
C6 0.0323(13) 0.0273(12) 0.0330(13) -0.0083(10) -0.0064(11) -0.0069(10)
C7 0.0383(15) 0.0311(13) 0.0446(16) -0.0080(11) -0.0003(12) -0.0117(11)
C8 0.0542(18) 0.0263(13) 0.064(2) -0.0088(13) -0.0002(15) -0.0119(13)
C9 0.0456(17) 0.0327(15) 0.0634(19) -0.0180(13) 0.0009(15) -0.0001(12)
C10 0.0314(14) 0.0353(14) 0.0454(16) -0.0152(12) 0.0009(12) -0.0063(11)
C11 0.0322(13) 0.0280(12) 0.0292(13) -0.0066(10) -0.0081(10) -0.0069(10)
C12 0.0255(12) 0.0247(12) 0.0425(15) -0.0104(10) -0.0024(11) -0.0041(10)
C13 0.0292(14) 0.0414(15) 0.0412(16) -0.0082(12) -0.0010(11) -0.0029(11)
C14 0.0406(17) 0.0504(17) 0.0493(18) -0.0011(14) 0.0074(14) -0.0022(13)
C15 0.0302(15) 0.0445(16) 0.078(2) -0.0133(16) 0.0144(15) -0.0091(13)
C16 0.0293(15) 0.0505(17) 0.071(2) -0.0238(15) -0.0020(14) -0.0109(13)
C17 0.0298(14) 0.0434(15) 0.0444(16) -0.0160(12) -0.0027(12) -0.0065(11)
C18 0.0276(13) 0.0309(12) 0.0302(13) -0.0083(10) -0.0051(10) -0.0016(10)
C19 0.0344(14) 0.0394(14) 0.0306(14) -0.0085(11) -0.0017(11) -0.0060(11)
C20 0.0469(16) 0.0458(16) 0.0298(14) -0.0149(12) -0.0047(12) -0.0019(13)
C21 0.0525(17) 0.0384(14) 0.0365(15) -0.0169(12) -0.0107(13) -0.0042(13)
C22 0.0369(14) 0.0334(13) 0.0371(14) -0.0109(11) -0.0074(11) -0.0083(11)
C23 0.0266(12) 0.0289(12) 0.0276(13) -0.0075(10) -0.0049(10) 0.0002(10)
C24 0.0306(13) 0.0339(13) 0.0337(14) -0.0125(11) -0.0029(10) -0.0104(11)
C25 0.0347(14) 0.0384(14) 0.0431(16) -0.0105(12) 0.0018(12) -0.0075(12)
C26 0.0398(16) 0.0584(19) 0.0584(19) -0.0124(15) 0.0097(14) -0.0157(14)
C27 0.062(2) 0.060(2) 0.055(2) -0.0126(16) 0.0128(16) -0.0364(17)
C28 0.069(2) 0.0352(15) 0.0510(18) -0.0121(13) 0.0038(15) -0.0217(15)
C29 0.0422(15) 0.0337(14) 0.0413(15) -0.0133(12) 0.0004(12) -0.0099(12)
C30 0.0277(12) 0.0285(12) 0.0278(12) -0.0096(10) -0.0029(10) -0.0055(10)
C31 0.0279(13) 0.0374(14) 0.0359(14) -0.0082(11) 0.0010(11) -0.0077(11)
C32 0.0263(13) 0.0429(15) 0.0422(15) -0.0107(12) -0.0062(11) 0.0002(11)
C33 0.0366(14) 0.0346(13) 0.0326(14) -0.0069(11) -0.0064(11) -0.0015(11)
C34 0.0338(13) 0.0292(12) 0.0296(13) -0.0091(10) 0.0013(10) -0.0076(10)
C35 0.0245(12) 0.0315(12) 0.0279(12) -0.0143(10) -0.0006(10) -0.0068(10)
C36 0.0267(12) 0.0304(12) 0.0285(13) -0.0038(10) -0.0018(10) -0.0048(10)
C37 0.0363(14) 0.0361(14) 0.0341(14) -0.0071(11) 0.0024(11) -0.0114(11)
C38 0.0410(16) 0.0494(16) 0.0455(17) -0.0045(13) 0.0060(13) -0.0213(13)
C39 0.0375(15) 0.0548(17) 0.0366(16) -0.0026(13) 0.0068(12) -0.0073(13)
C40 0.0431(16) 0.0461(16) 0.0305(14) -0.0096(12) 0.0013(12) -0.0002(13)
C41 0.0342(14) 0.0367(14) 0.0314(14) -0.0071(11) -0.0014(11) -0.0069(11)
C45 0.0588(19) 0.0391(15) 0.0349(15) -0.0129(12) 0.0079(13) -0.0045(13)
C46 0.083(2) 0.0463(18) 0.0369(17) -0.0066(14) -0.0038(16) 0.0120(16)
C47 0.0539(19) 0.0583(19) 0.0513(19) -0.0208(16) -0.0118(15) 0.0139(15)
C48 0.0372(16) 0.0533(18) 0.0594(19) -0.0226(15) 0.0079(14) -0.0075(13)
C49 0.0452(16) 0.0383(15) 0.0434(16) -0.0116(12) 0.0056(13) -0.0081(12)
C50 0.0437(16) 0.0540(17) 0.0446(17) -0.0228(14) -0.0011(13) -0.0084(14)
C51 0.063(2) 0.0518(18) 0.058(2) -0.0319(15) -0.0018(16) -0.0051(15)
C52 0.078(3) 0.071(2) 0.090(3) -0.054(2) 0.000(2) -0.028(2)
C53 0.051(2) 0.099(3) 0.107(3) -0.067(3) -0.001(2) -0.029(2)
C54 0.0438(17) 0.0612(19) 0.067(2) -0.0373(17) -0.0015(15) -0.0124(15)
C55 0.0337(14) 0.0398(14) 0.0370(15) -0.0071(12) -0.0017(11) -0.0094(12)
C56 0.0340(15) 0.0565(18) 0.0408(16) -0.0118(13) -0.0026(12) -0.0123(13)
C57 0.0370(16) 0.0595(19) 0.0458(17) -0.0090(14) -0.0096(13) 0.0009(14)
C58 0.0564(19) 0.0413(16) 0.0489(18) -0.0028(13) -0.0127(15) -0.0002(14)
C59 0.0472(17) 0.0392(15) 0.0394(15) -0.0066(12) -0.0062(13) -0.0102(13)
C60 0.065(2) 0.065(2) 0.081(3) -0.012(2) 0.018(2) -0.0038(19)
C61 0.073(3) 0.107(4) 0.072(3) -0.009(3) -0.006(2) -0.021(3)
C62 0.113(4) 0.094(3) 0.086(3) -0.045(3) 0.015(3) -0.025(3)
C63 0.075(3) 0.078(3) 0.089(3) -0.020(2) 0.014(2) 0.001(2)
C64 0.052(2) 0.094(3) 0.080(3) -0.010(2) 0.0068(19) -0.027(2)
C65 0.084(3) 0.072(3) 0.078(3) -0.024(2) 0.018(2) -0.034(2)
C70 0.070(3) 0.099(4) 0.156(5) -0.074(4) -0.018(3) -0.017(3)
C71 0.094(3) 0.062(2) 0.111(4) -0.029(2) -0.022(3) -0.013(2)
C72 0.082(3) 0.064(2) 0.095(3) -0.045(2) -0.023(2) 0.013(2)
C73 0.120(4) 0.091(3) 0.071(3) -0.051(3) -0.008(3) -0.003(3)
C74 0.168(6) 0.073(3) 0.079(3) -0.040(3) -0.053(3) 0.024(3)
C75 0.102(4) 0.094(4) 0.143(5) -0.078(4) -0.071(4) 0.030(3)

loop_
_atom_type_symbol
_atom_type_description
_atom_type_scat_dispersion_real
_atom_type_scat_dispersion_imag
_atom_type_scat_source
C C 0.0033 0.0016 'International Tables Vol C Tables 4.2.6.8 and 6.1.1.4'
H H 0.0000 0.0000 'International Tables Vol C Tables 4.2.6.8 and 6.1.1.4'
N N 0.0061 0.0033 'International Tables Vol C Tables 4.2.6.8 and 6.1.1.4'
Fe Fe 0.3463 0.8444 'International Tables Vol C Tables 4.2.6.8 and 6.1.1.4'

loop_
_geom_angle_atom_site_label_1
_geom_angle_atom_site_label_2
_geom_angle_atom_site_label_3
_geom_angle
N5 Fe1 N1L 106.58(8)
N5 Fe1 N3 150.24(7)
N1L Fe1 N3 98.51(8)
N5 Fe1 N2 72.43(7)
N1L Fe1 N2 102.80(8)
N3 Fe1 N2 86.79(7)
N5 Fe1 N6 116.65(7)
N1L Fe1 N6 104.30(8)
N3 Fe1 N6 70.77(7)
N2 Fe1 N6 146.91(7)
N5 Fe1 Fe3 56.70(5)
N1L Fe1 Fe3 151.32(6)
N3 Fe1 Fe3 93.76(5)
N2 Fe1 Fe3 51.96(5)
N6 Fe1 Fe3 104.20(5)
N5 Fe1 Fe2 107.15(5)
N1L Fe1 Fe2 145.26(6)
N3 Fe1 Fe2 52.59(5)
N2 Fe1 Fe2 95.05(5)
N6 Fe1 Fe2 52.05(5)
Fe3 Fe1 Fe2 60.170(16)
N2L Fe2 N3 100.35(8)
N2L Fe2 N4 104.13(8)
N3 Fe2 N4 149.20(8)
N2L Fe2 N6 109.53(8)
N3 Fe2 N6 72.62(7)
N4 Fe2 N6 115.22(7)
N2L Fe2 N1 96.62(8)
N3 Fe2 N1 86.97(7)
N4 Fe2 N1 72.00(7)
N6 Fe2 N1 149.05(7)
N2L Fe2 Fe3 144.73(6)
N3 Fe2 Fe3 92.79(5)
N4 Fe2 Fe3 56.54(5)
N6 Fe2 Fe3 105.61(5)
N1 Fe2 Fe3 51.24(5)
N2L Fe2 Fe1 150.53(6)
N3 Fe2 Fe1 52.79(5)
N4 Fe2 Fe1 105.29(5)
N6 Fe2 Fe1 55.23(5)
N1 Fe2 Fe1 93.93(5)
Fe3 Fe2 Fe1 58.670(14)
N1 Fe3 N2 89.26(7)
N1 Fe3 N3L 111.69(8)
N2 Fe3 N3L 112.80(8)
N1 Fe3 N5 150.58(7)
N2 Fe3 N5 72.00(7)
N3L Fe3 N5 96.67(8)
N1 Fe3 N4 71.73(7)
N2 Fe3 N4 150.41(7)
N3L Fe3 N4 95.53(8)
N5 Fe3 N4 114.48(7)
N1 Fe3 Fe1 98.75(6)
N2 Fe3 Fe1 55.90(5)
N3L Fe3 Fe1 147.91(6)
N5 Fe3 Fe1 52.02(5)
N4 Fe3 Fe1 103.71(5)
N1 Fe3 Fe2 55.36(6)
N2 Fe3 Fe2 98.53(6)
N3L Fe3 Fe2 146.56(6)
N5 Fe3 Fe2 104.13(5)
N4 Fe3 Fe2 52.07(5)
Fe1 Fe3 Fe2 61.160(15)
C6 N1 C3 113.95(19)
C6 N1 Fe3 110.25(15)
C3 N1 Fe3 127.00(15)
C6 N1 Fe2 102.68(14)
C3 N1 Fe2 121.48(15)
Fe3 N1 Fe2 73.40(6)
C45 N1L C49 116.9(2)
C45 N1L Fe1 122.83(17)
C49 N1L Fe1 117.76(17)
C18 N2 C4 114.28(18)
C18 N2 Fe3 109.11(14)
C4 N2 Fe3 123.54(15)
C18 N2 Fe1 103.51(14)
C4 N2 Fe1 126.76(15)
Fe3 N2 Fe1 72.14(6)
C54 N2L C50 117.3(2)
C54 N2L Fe2 118.46(18)
C50 N2L Fe2 124.00(19)
C30 N3 C5 113.72(18)
C30 N3 Fe2 111.18(14)
C5 N3 Fe2 127.06(15)
C30 N3 Fe1 99.96(14)
C5 N3 Fe1 121.94(15)
Fe2 N3 Fe1 74.62(6)
C55 N3L C59 117.5(2)
C55 N3L Fe3 122.95(17)
C59 N3L Fe3 118.90(18)
C11 N4 C12 113.25(18)
C11 N4 Fe2 105.03(14)
C12 N4 Fe2 130.15(15)
C11 N4 Fe3 103.65(14)
C12 N4 Fe3 125.21(15)
Fe2 N4 Fe3 71.39(6)
C23 N5 C24 116.26(19)
C23 N5 Fe1 105.15(14)
C24 N5 Fe1 114.86(15)
C23 N5 Fe3 104.60(14)
C24 N5 Fe3 133.68(15)
Fe1 N5 Fe3 71.28(6)
C35 N6 C36 114.45(18)
C35 N6 Fe2 110.14(14)
C36 N6 Fe2 116.61(14)
C35 N6 Fe1 97.19(13)
C36 N6 Fe1 138.30(15)
Fe2 N6 Fe1 72.72(6)
C2 C1 H1A 109.5
C2 C1 H1B 109.5
H1A C1 H1B 109.5
C2 C1 H1C 109.5
H1A C1 H1C 109.5
H1B C1 H1C 109.5
C3 C2 C4 112.6(2)
C3 C2 C5 113.2(2)
C4 C2 C5 111.8(2)
C3 C2 C1 106.2(2)
C4 C2 C1 106.49(19)
C5 C2 C1 105.85(19)
N1 C3 C2 115.98(19)
N1 C3 H3A 108.3
C2 C3 H3A 108.3
N1 C3 H3B 108.3
C2 C3 H3B 108.3
H3A C3 H3B 107.4
N2 C4 C2 115.13(19)
N2 C4 H4A 108.5
C2 C4 H4A 108.5
N2 C4 H4B 108.5
C2 C4 H4B 108.5
H4A C4 H4B 107.5
N3 C5 C2 117.38(19)
N3 C5 H5A 108.0
C2 C5 H5A 108.0
N3 C5 H5B 108.0
C2 C5 H5B 108.0
H5A C5 H5B 107.2
C7 C6 N1 126.6(2)
C7 C6 C11 119.4(2)
N1 C6 C11 114.1(2)
C6 C7 C8 119.9(2)
C6 C7 H7A 120.0
C8 C7 H7A 120.0
C9 C8 C7 120.6(2)
C9 C8 H8A 119.7
C7 C8 H8A 119.7
C8 C9 C10 120.2(2)
C8 C9 H9A 119.9
C10 C9 H9A 119.9
C9 C10 C11 120.5(2)
C9 C10 H10A 119.7
C11 C10 H10A 119.7
C10 C11 C6 119.3(2)
C10 C11 N4 126.5(2)
C6 C11 N4 114.1(2)
C13 C12 C17 117.8(2)
C13 C12 N4 121.2(2)
C17 C12 N4 121.0(2)
C12 C13 C14 121.0(3)
C12 C13 H13A 119.5
C14 C13 H13A 119.5
C15 C14 C13 120.6(3)
C15 C14 H14A 119.7
C13 C14 H14A 119.7
C14 C15 C16 118.8(3)
C14 C15 H15A 120.6
C16 C15 H15A 120.6
C17 C16 C15 120.8(3)
C17 C16 H16A 119.6
C15 C16 H16A 119.6
C16 C17 C12 121.0(3)
C16 C17 H17A 119.5
C12 C17 H17A 119.5
C19 C18 N2 126.9(2)
C19 C18 C23 119.2(2)
N2 C18 C23 113.9(2)
C18 C19 C20 120.8(2)
C18 C19 H19A 119.6
C20 C19 H19A 119.6
C21 C20 C19 119.9(2)
C21 C20 H20A 120.1
C19 C20 H20A 120.1
C20 C21 C22 120.5(2)
C20 C21 H21A 119.8
C22 C21 H21A 119.8
C23 C22 C21 120.1(2)
C23 C22 H22A 119.9
C21 C22 H22A 119.9
C22 C23 C18 119.5(2)
C22 C23 N5 126.4(2)
C18 C23 N5 114.1(2)
C25 C24 C29 117.9(2)
C25 C24 N5 120.5(2)
C29 C24 N5 121.6(2)
C26 C25 C24 120.7(3)
C26 C25 H25A 119.6
C24 C25 H25A 119.6
C27 C26 C25 120.9(3)
C27 C26 H26A 119.6
C25 C26 H26A 119.6
C26 C27 C28 119.5(3)
C26 C27 H27A 120.2
C28 C27 H27A 120.2
C29 C28 C27 120.0(3)
C29 C28 H28A 120.0
C27 C28 H28A 120.0
C28 C29 C24 121.1(3)
C28 C29 H29A 119.5
C24 C29 H29A 119.5
C31 C30 N3 127.3(2)
C31 C30 C35 119.3(2)
N3 C30 C35 113.4(2)
C30 C31 C32 120.3(2)
C30 C31 H31A 119.9
C32 C31 H31A 119.9
C33 C32 C31 120.6(2)
C33 C32 H32A 119.7
C31 C32 H32A 119.7
C32 C33 C34 119.9(2)
C32 C33 H33A 120.0
C34 C33 H33A 120.0
C33 C34 C35 119.9(2)
C33 C34 H34A 120.0
C35 C34 H34A 120.0
C34 C35 C30 119.9(2)
C34 C35 N6 125.4(2)
C30 C35 N6 114.4(2)
C37 C36 C41 118.1(2)
C37 C36 N6 122.5(2)
C41 C36 N6 119.4(2)
C36 C37 C38 120.3(3)
C36 C37 H37A 119.8
C38 C37 H37A 119.8
C39 C38 C37 120.9(3)
C39 C38 H38A 119.5
C37 C38 H38A 119.5
C38 C39 C40 119.3(3)
C38 C39 H39A 120.4
C40 C39 H39A 120.4
C39 C40 C41 120.1(3)
C39 C40 H40A 119.9
C41 C40 H40A 119.9
C40 C41 C36 121.2(2)
C40 C41 H41A 119.4
C36 C41 H41A 119.4
N1L C45 C46 122.6(3)
N1L C45 H45A 118.7
C46 C45 H45A 118.7
C47 C46 C45 119.5(3)
C47 C46 H46A 120.3
C45 C46 H46A 120.3
C48 C47 C46 118.9(3)
C48 C47 H47A 120.6
C46 C47 H47A 120.6
C47 C48 C49 118.5(3)
C47 C48 H48A 120.7
C49 C48 H48A 120.7
N1L C49 C48 123.5(3)
N1L C49 H49A 118.2
C48 C49 H49A 118.2
N2L C50 C51 122.7(3)
N2L C50 H50A 118.7
C51 C50 H50A 118.7
C52 C51 C50 119.1(3)
C52 C51 H51A 120.5
C50 C51 H51A 120.5
C51 C52 C53 118.7(3)
C51 C52 H52A 120.7
C53 C52 H52A 120.7
C54 C53 C52 119.0(3)
C54 C53 H53A 120.5
C52 C53 H53A 120.5
N2L C54 C53 123.2(3)
N2L C54 H54A 118.4
C53 C54 H54A 118.4
N3L C55 C56 122.7(3)
N3L C55 H55A 118.6
C56 C55 H55A 118.6
C57 C56 C55 119.5(3)
C57 C56 H56A 120.3
C55 C56 H56A 120.3
C58 C57 C56 118.4(3)
C58 C57 H57A 120.8
C56 C57 H57A 120.8
C57 C58 C59 119.3(3)
C57 C58 H58A 120.3
C59 C58 H58A 120.3
N3L C59 C58 122.6(3)
N3L C59 H59A 118.7
C58 C59 H59A 118.7
C65 C60 C61 120.1(4)
C65 C60 H60A 119.9
C61 C60 H60A 119.9
C60 C61 C62 119.3(4)
C60 C61 H61A 120.4
C62 C61 H61A 120.4
C63 C62 C61 118.5(4)
C63 C62 H62A 120.7
C61 C62 H62A 120.7
C64 C63 C62 121.0(4)
C64 C63 H63A 119.5
C62 C63 H63A 119.5
C63 C64 C65 119.9(4)
C63 C64 H64A 120.1
C65 C64 H64A 120.1
C60 C65 C64 121.1(4)
C60 C65 H65A 119.5
C64 C65 H65A 119.5
C75 C70 C71 119.6(5)
C75 C70 H70A 120.2
C71 C70 H70A 120.2
C72 C71 C70 120.7(5)
C72 C71 H71A 119.7
C70 C71 H71A 119.7
C71 C72 C73 120.3(4)
C71 C72 H72A 119.8
C73 C72 H72A 119.8
C72 C73 C74 118.9(5)
C72 C73 H73A 120.6
C74 C73 H73A 120.6
C75 C74 C73 119.8(5)
C75 C74 H74A 120.1
C73 C74 H74A 120.1
C70 C75 C74 120.7(5)
C70 C75 H75A 119.6
C74 C75 H75A 119.6

loop_
_geom_bond_atom_site_label_1
_geom_bond_atom_site_label_2
_geom_bond_distance
Fe1 N5 2.1020(19)
Fe1 N1L 2.110(2)
Fe1 N3 2.1392(19)
Fe1 N2 2.1972(19)
Fe1 N6 2.2281(19)
Fe1 Fe3 2.5254(5)
Fe1 Fe2 2.5898(6)
Fe2 N2L 2.126(2)
Fe2 N3 2.1337(18)
Fe2 N4 2.1346(19)
Fe2 N6 2.1388(19)
Fe2 N1 2.202(2)
Fe2 Fe3 2.5648(6)
Fe3 N1 2.0871(19)
Fe3 N2 2.0899(19)
Fe3 N3L 2.128(2)
Fe3 N5 2.2287(19)
Fe3 N4 2.2578(19)
N1 C6 1.392(3)
N1 C3 1.439(3)
N1L C45 1.326(3)
N1L C49 1.326(3)
N2 C18 1.390(3)
N2 C4 1.444(3)
N2L C54 1.323(3)
N2L C50 1.330(3)
N3 C30 1.393(3)
N3 C5 1.448(3)
N3L C55 1.329(3)
N3L C59 1.334(3)
N4 C11 1.412(3)
N4 C12 1.419(3)
N5 C23 1.411(3)
N5 C24 1.417(3)
N6 C35 1.404(3)
N6 C36 1.419(3)
C1 C2 1.533(3)
C1 H1A 0.9800
C1 H1B 0.9800
C1 H1C 0.9800
C2 C3 1.517(3)
C2 C4 1.518(3)
C2 C5 1.520(3)
C3 H3A 0.9900
C3 H3B 0.9900
C4 H4A 0.9900
C4 H4B 0.9900
C5 H5A 0.9900
C5 H5B 0.9900
C6 C7 1.381(3)
C6 C11 1.403(3)
C7 C8 1.396(4)
C7 H7A 0.9500
C8 C9 1.353(4)
C8 H8A 0.9500
C9 C10 1.383(4)
C9 H9A 0.9500
C10 C11 1.383(3)
C10 H10A 0.9500
C12 C13 1.377(4)
C12 C17 1.382(3)
C13 C14 1.377(4)
C13 H13A 0.9500
C14 C15 1.367(4)
C14 H14A 0.9500
C15 C16 1.372(4)
C15 H15A 0.9500
C16 C17 1.368(4)
C16 H16A 0.9500
C17 H17A 0.9500
C18 C19 1.383(3)
C18 C23 1.401(3)
C19 C20 1.383(4)
C19 H19A 0.9500
C20 C21 1.366(4)
C20 H20A 0.9500
C21 C22 1.385(4)
C21 H21A 0.9500
C22 C23 1.385(3)
C22 H22A 0.9500
C24 C25 1.380(3)
C24 C29 1.390(3)
C25 C26 1.376(4)
C25 H25A 0.9500
C26 C27 1.358(4)
C26 H26A 0.9500
C27 C28 1.378(4)
C27 H27A 0.9500
C28 C29 1.371(4)
C28 H28A 0.9500
C29 H29A 0.9500
C30 C31 1.381(3)
C30 C35 1.396(3)
C31 C32 1.390(3)
C31 H31A 0.9500
C32 C33 1.364(4)
C32 H32A 0.9500
C33 C34 1.390(3)
C33 H33A 0.9500
C34 C35 1.392(3)
C34 H34A 0.9500
C36 C37 1.374(3)
C36 C41 1.391(3)
C37 C38 1.385(3)
C37 H37A 0.9500
C38 C39 1.369(4)
C38 H38A 0.9500
C39 C40 1.369(4)
C39 H39A 0.9500
C40 C41 1.374(3)
C40 H40A 0.9500
C41 H41A 0.9500
C45 C46 1.362(4)
C45 H45A 0.9500
C46 C47 1.355(4)
C46 H46A 0.9500
C47 C48 1.354(4)
C47 H47A 0.9500
C48 C49 1.365(4)
C48 H48A 0.9500
C49 H49A 0.9500
C50 C51 1.372(4)
C50 H50A 0.9500
C51 C52 1.356(5)
C51 H51A 0.9500
C52 C53 1.365(5)
C52 H52A 0.9500
C53 C54 1.363(4)
C53 H53A 0.9500
C54 H54A 0.9500
C55 C56 1.365(4)
C55 H55A 0.9500
C56 C57 1.364(4)
C56 H56A 0.9500
C57 C58 1.364(4)
C57 H57A 0.9500
C58 C59 1.367(4)
C58 H58A 0.9500
C59 H59A 0.9500
C60 C65 1.339(5)
C60 C61 1.348(6)
C60 H60A 0.9500
C61 C62 1.394(6)
C61 H61A 0.9500
C62 C63 1.360(6)
C62 H62A 0.9500
C63 C64 1.329(6)
C63 H63A 0.9500
C64 C65 1.349(5)
C64 H64A 0.9500
C65 H65A 0.9500
C70 C75 1.338(7)
C70 C71 1.357(6)
C70 H70A 0.9500
C71 C72 1.345(6)
C71 H71A 0.9500
C72 C73 1.358(6)
C72 H72A 0.9500
C73 C74 1.374(6)
C73 H73A 0.9500
C74 C75 1.357(7)
C74 H74A 0.9500
C75 H75A 0.9500
